data_7039714
loop_
_publ_author_name
'Saad, Suad T.'
'Metherell, Alexander J.'
'Baggaley, Elizabeth'
'Ward, Michael D.'

_publ_section_title
;
 Synthesis and photophysical properties of Ir(iii)/Re(i) dyads: control of
 Ir\\rightarrow Re photoinduced energy transfer.
;
_journal_issue 28
_journal_name_full 'Dalton transactions (Cambridge, England : 2003)'
_journal_page_first 11568
_journal_page_last 11579
_journal_paper_doi 10.1039/c6dt01614f
_journal_volume 45
_journal_year 2016
_chemical_formula_moiety 'C49 H32 Cl F4 Ir N8 O3 Re, N O3, C2 H3 N'
_chemical_formula_sum 'C51 H35 Cl F4 Ir N10 O6 Re'
_chemical_formula_weight 1373.74
_space_group_crystal_system triclinic
_space_group_IT_number 2
_space_group_name_Hall '-P 1'
_space_group_name_H-M_alt 'P -1'
_symmetry_space_group_name_Hall '-P 1'
_symmetry_space_group_name_H-M 'P -1'
_atom_sites_solution_hydrogens geom
_audit_creation_method SHELXL-2014/7
_audit_update_record
;
2016-04-25 deposited with the CCDC.
2016-06-27 downloaded from the CCDC.
;
_cell_angle_alpha 77.485(3)
_cell_angle_beta 89.899(3)
_cell_angle_gamma 89.764(3)
_cell_formula_units_Z 2
_cell_length_a 10.8363(5)
_cell_length_b 12.5992(7)
_cell_length_c 18.0874(9)
_cell_measurement_reflns_used 8416
_cell_measurement_temperature 100(2)
_cell_measurement_theta_max 24.91
_cell_measurement_theta_min 2.50
_cell_volume 2410.8(2)
_computing_cell_refinement 'Bruker SAINT'
_computing_data_collection 'Bruker APEX2'
_computing_data_reduction 'Bruker SAINT'
_computing_molecular_graphics 'Bruker SHELXTL'
_computing_publication_material 'Bruker SHELXTL'
_computing_structure_refinement 'SHELXL-2014/7 (Sheldrick, 2014)'
_computing_structure_solution 'SHELXS-97 (Sheldrick 2008)'
_diffrn_ambient_temperature 100(2)
_diffrn_measured_fraction_theta_full 0.990
_diffrn_measured_fraction_theta_max 0.988
_diffrn_measurement_device_type 'Bruker APEX-II CCD'
_diffrn_measurement_method '\f and \w scans'
_diffrn_radiation_type MoK\a
_diffrn_radiation_wavelength 0.71073
_diffrn_reflns_av_R_equivalents 0.0511
_diffrn_reflns_av_unetI/netI 0.0477
_diffrn_reflns_Laue_measured_fraction_full 0.990
_diffrn_reflns_Laue_measured_fraction_max 0.988
_diffrn_reflns_limit_h_max 12
_diffrn_reflns_limit_h_min -12
_diffrn_reflns_limit_k_max 15
_diffrn_reflns_limit_k_min -15
_diffrn_reflns_limit_l_max 21
_diffrn_reflns_limit_l_min -21
_diffrn_reflns_number 35188
_diffrn_reflns_point_group_measured_fraction_full 0.990
_diffrn_reflns_point_group_measured_fraction_max 0.988
_diffrn_reflns_theta_full 25.242
_diffrn_reflns_theta_max 25.270
_diffrn_reflns_theta_min 1.153
_diffrn_source 'sealed tube'
_exptl_absorpt_coefficient_mu 5.399
_exptl_absorpt_correction_T_max 0.7452
_exptl_absorpt_correction_T_min 0.5666
_exptl_absorpt_correction_type multi-scan
_exptl_absorpt_process_details sadabs
_exptl_crystal_colour yellow
_exptl_crystal_density_diffrn 1.892
_exptl_crystal_description shard
_exptl_crystal_F_000 1328
_exptl_crystal_preparation Luminescent
_exptl_crystal_recrystallization_method 'Re-crystallisation from solvent'
_exptl_crystal_size_max 0.210
_exptl_crystal_size_mid 0.110
_exptl_crystal_size_min 0.070
_refine_diff_density_max 1.570
_refine_diff_density_min -1.215
_refine_diff_density_rms 0.175
_refine_ls_extinction_method none
_refine_ls_goodness_of_fit_ref 1.064
_refine_ls_hydrogen_treatment constr
_refine_ls_matrix_type full
_refine_ls_number_parameters 668
_refine_ls_number_reflns 8607
_refine_ls_number_restraints 0
_refine_ls_restrained_S_all 1.064
_refine_ls_R_factor_all 0.0492
_refine_ls_R_factor_gt 0.0312
_refine_ls_shift/su_max 0.002
_refine_ls_shift/su_mean 0.000
_refine_ls_structure_factor_coef Fsqd
_refine_ls_weighting_details 'w=1/[\s^2^(Fo^2^)+(0.0393P)^2^+6.4379P] where P=(Fo^2^+2Fc^2^)/3'
_refine_ls_weighting_scheme calc
_refine_ls_wR_factor_gt 0.0686
_refine_ls_wR_factor_ref 0.0864
_reflns_Friedel_coverage 0.000
_reflns_number_gt 6786
_reflns_number_total 8607
_reflns_threshold_expression 'I > 2\s(I)'
_cod_data_source_file c6dt01614f1.cif
_cod_data_source_block try2
_cod_depositor_comments 'Adding full bibliography for 7039709--7039714.cif.'
_cod_original_cell_volume 2410.7(2)
_cod_database_code 7039714
_shelx_shelxl_version_number 2014/7
_shelx_space_group_comment
;
The symmetry employed for this shelxl refinement is uniquely defined
by the following loop, which should always be used as a source of
symmetry information in preference to the above space-group names.
They are only intended as comments.
;
_shelx_estimated_absorpt_t_min 0.397
_shelx_estimated_absorpt_t_max 0.704
_solvent_exptl_crystal_recrystallization_method 'MeCN, ether'

loop_
_space_group_symop_operation_xyz
'x, y, z'
'-x, -y, -z'

loop_
_atom_site_label
_atom_site_type_symbol
_atom_site_fract_x
_atom_site_fract_y
_atom_site_fract_z
_atom_site_U_iso_or_equiv
_atom_site_adp_type
_atom_site_occupancy
_atom_site_site_symmetry_order
_atom_site_calc_flag
_atom_site_refinement_flags_posn
_atom_site_refinement_flags_adp
Ir1 Ir 0.57881(2) 0.79543(2) 0.28943(2) 0.01598(8) Uani 1 1 d . .
Re2 Re 1.06469(2) 1.46301(2) 0.23609(2) 0.02064(9) Uani 1 1 d . .
Cl1 Cl 0.94503(17) 1.61286(16) 0.15489(11) 0.0359(5) Uani 1 1 d . .
N11A N 0.4450(5) 0.8255(4) 0.1981(3) 0.0205(13) Uani 1 1 d . .
C12A C 0.4908(6) 0.8556(5) 0.1265(4) 0.0173(14) Uani 1 1 d . .
C13A C 0.4144(6) 0.8702(6) 0.0629(4) 0.0275(17) Uani 1 1 d . .
H13A H 0.4482 0.8924 0.0135 0.033 Uiso 1 1 calc R U
C14A C 0.2900(6) 0.8522(6) 0.0726(4) 0.0287(17) Uani 1 1 d . .
H14A H 0.2363 0.8623 0.0302 0.034 Uiso 1 1 calc R U
C15A C 0.2445(6) 0.8188(6) 0.1453(5) 0.0335(19) Uani 1 1 d . .
H15A H 0.1592 0.8031 0.1531 0.040 Uiso 1 1 calc R U
C16A C 0.3230(6) 0.8084(5) 0.2069(4) 0.0243(16) Uani 1 1 d . .
H16A H 0.2897 0.7886 0.2566 0.029 Uiso 1 1 calc R U
N21A N 0.8071(5) 0.8694(4) 0.1695(3) 0.0176(12) Uani 1 1 d . .
N22A N 0.6851(5) 0.8560(4) 0.1888(3) 0.0163(12) Uani 1 1 d . .
C23A C 0.6246(6) 0.8701(5) 0.1221(4) 0.0187(15) Uani 1 1 d . .
C24A C 0.7063(6) 0.8930(6) 0.0609(4) 0.0234(16) Uani 1 1 d . .
H24A H 0.6866 0.9061 0.0085 0.028 Uiso 1 1 calc R U
C25A C 0.8215(6) 0.8923(5) 0.0930(4) 0.0218(15) Uani 1 1 d . .
H25A H 0.8975 0.9056 0.0664 0.026 Uiso 1 1 calc R U
C26A C 0.9024(6) 0.8604(6) 0.2271(4) 0.0223(15) Uani 1 1 d . .
H26A H 0.9832 0.8499 0.2041 0.027 Uiso 1 1 calc R U
H26B H 0.8862 0.7952 0.2675 0.027 Uiso 1 1 calc R U
N31A N 1.1929(5) 1.4886(5) 0.1391(3) 0.0228(13) Uani 1 1 d . .
C32A C 1.1611(6) 1.4435(6) 0.0799(4) 0.0226(15) Uani 1 1 d . .
C33A C 1.2302(7) 1.4604(6) 0.0140(4) 0.0296(17) Uani 1 1 d . .
H33A H 1.2059 1.4283 -0.0266 0.035 Uiso 1 1 calc R U
C34A C 1.3348(7) 1.5246(6) 0.0075(4) 0.0323(18) Uani 1 1 d . .
H34A H 1.3819 1.5384 -0.0379 0.039 Uiso 1 1 calc R U
C35A C 1.3693(6) 1.5677(6) 0.0674(5) 0.0327(19) Uani 1 1 d . .
H35A H 1.4421 1.6101 0.0647 0.039 Uiso 1 1 calc R U
C36A C 1.2966(6) 1.5489(6) 0.1328(4) 0.0281(17) Uani 1 1 d . .
H36A H 1.3209 1.5796 0.1741 0.034 Uiso 1 1 calc R U
N41A N 0.8910(5) 1.3051(5) 0.1562(3) 0.0230(13) Uani 1 1 d . .
N42A N 0.9951(5) 1.3643(5) 0.1605(3) 0.0229(13) Uani 1 1 d . .
C43A C 1.0484(6) 1.3790(6) 0.0914(4) 0.0243(16) Uani 1 1 d . .
C44A C 0.9794(7) 1.3275(6) 0.0441(4) 0.0280(17) Uani 1 1 d . .
H44A H 0.9969 1.3245 -0.0068 0.034 Uiso 1 1 calc R U
C45A C 0.8816(6) 1.2825(6) 0.0870(4) 0.0259(16) Uani 1 1 d . .
H45A H 0.8173 1.2419 0.0708 0.031 Uiso 1 1 calc R U
C46A C 0.8177(6) 1.2554(6) 0.2228(4) 0.0267(17) Uani 1 1 d . .
H46A H 0.7321 1.2449 0.2068 0.032 Uiso 1 1 calc R U
H46B H 0.8149 1.3051 0.2583 0.032 Uiso 1 1 calc R U
C51A C 0.9096(6) 0.9591(6) 0.2625(4) 0.0250(16) Uani 1 1 d . .
C52A C 0.8578(6) 1.0570(6) 0.2305(4) 0.0215(15) Uani 1 1 d . .
H52A H 0.8118 1.0636 0.1851 0.026 Uiso 1 1 calc R U
C53A C 0.8703(6) 1.1481(6) 0.2625(4) 0.0247(16) Uani 1 1 d . .
C54A C 0.9353(8) 1.1361(7) 0.3305(4) 0.039(2) Uani 1 1 d . .
H54A H 0.9433 1.1962 0.3540 0.047 Uiso 1 1 calc R U
C55A C 0.9879(8) 1.0373(7) 0.3635(5) 0.047(2) Uani 1 1 d . .
H55A H 1.0311 1.0295 0.4100 0.056 Uiso 1 1 calc R U
C56A C 0.9782(7) 0.9491(7) 0.3293(4) 0.038(2) Uani 1 1 d . .
H56A H 1.0179 0.8823 0.3510 0.045 Uiso 1 1 calc R U
N11B N 0.5838(5) 0.6381(4) 0.2763(3) 0.0181(12) Uani 1 1 d . .
C12B C 0.5083(6) 0.5655(6) 0.3245(4) 0.0257(16) Uani 1 1 d . .
C13B C 0.4966(7) 0.4590(6) 0.3143(5) 0.0328(19) Uani 1 1 d . .
H13B H 0.4446 0.4091 0.3469 0.039 Uiso 1 1 calc R U
C14B C 0.5611(7) 0.4261(7) 0.2566(5) 0.037(2) Uani 1 1 d . .
H14B H 0.5524 0.3543 0.2489 0.045 Uiso 1 1 calc R U
C15B C 0.6375(6) 0.4987(6) 0.2107(4) 0.0264(16) Uani 1 1 d . .
H15B H 0.6832 0.4770 0.1716 0.032 Uiso 1 1 calc R U
C16B C 0.6476(6) 0.6028(6) 0.2218(4) 0.0246(16) Uani 1 1 d . .
H16B H 0.7014 0.6520 0.1899 0.030 Uiso 1 1 calc R U
C21B C 0.4415(7) 0.6160(6) 0.3794(4) 0.0267(17) Uani 1 1 d . .
C22B C 0.3613(8) 0.5617(6) 0.4347(4) 0.037(2) Uani 1 1 d . .
C23B C 0.2951(8) 0.6139(7) 0.4816(5) 0.052(3) Uani 1 1 d . .
H23B H 0.2413 0.5754 0.5195 0.062 Uiso 1 1 calc R U
C24B C 0.3111(8) 0.7251(8) 0.4705(5) 0.051(3) Uani 1 1 d . .
C25B C 0.3907(7) 0.7838(7) 0.4180(5) 0.038(2) Uani 1 1 d . .
H25B H 0.3996 0.8599 0.4135 0.045 Uiso 1 1 calc R U
C26B C 0.4588(6) 0.7293(6) 0.3707(4) 0.0242(16) Uani 1 1 d . .
F22B F 0.3447(5) 0.4520(4) 0.4441(3) 0.0620(16) Uani 1 1 d . .
F24B F 0.2431(5) 0.7778(5) 0.5148(3) 0.076(2) Uani 1 1 d . .
N11C N 0.5685(5) 0.9448(5) 0.3164(3) 0.0234(13) Uani 1 1 d . .
C12C C 0.6308(7) 0.9557(6) 0.3813(4) 0.0283(17) Uani 1 1 d . .
C13C C 0.6148(8) 1.0487(6) 0.4087(5) 0.039(2) Uani 1 1 d . .
H13C H 0.6559 1.0560 0.4537 0.047 Uiso 1 1 calc R U
C14C C 0.5392(8) 1.1317(7) 0.3709(5) 0.045(2) Uani 1 1 d . .
H14C H 0.5264 1.1950 0.3904 0.054 Uiso 1 1 calc R U
C15C C 0.4832(7) 1.1216(6) 0.3052(5) 0.0339(19) Uani 1 1 d . .
H15C H 0.4331 1.1787 0.2777 0.041 Uiso 1 1 calc R U
C16C C 0.5003(6) 1.0276(6) 0.2794(4) 0.0255(16) Uani 1 1 d . .
H16C H 0.4619 1.0215 0.2333 0.031 Uiso 1 1 calc R U
C21C C 0.7087(6) 0.8605(6) 0.4132(4) 0.0255(16) Uani 1 1 d . .
C22C C 0.7878(8) 0.8506(7) 0.4741(5) 0.039(2) Uani 1 1 d . .
C23C C 0.8650(8) 0.7650(7) 0.4968(5) 0.047(2) Uani 1 1 d . .
H23C H 0.9193 0.7619 0.5384 0.056 Uiso 1 1 calc R U
C24C C 0.8625(7) 0.6831(6) 0.4582(5) 0.037(2) Uani 1 1 d . .
C25C C 0.7840(6) 0.6848(6) 0.3971(4) 0.0297(17) Uani 1 1 d . .
H25C H 0.7838 0.6260 0.3719 0.036 Uiso 1 1 calc R U
C26C C 0.7046(6) 0.7746(5) 0.3732(4) 0.0221(15) Uani 1 1 d . .
F22C F 0.7907(5) 0.9305(4) 0.5141(3) 0.0639(16) Uani 1 1 d . .
F24C F 0.9365(5) 0.5952(4) 0.4795(3) 0.0563(14) Uani 1 1 d . .
C11D C 1.1742(8) 1.3471(8) 0.2918(4) 0.035(2) Uani 1 1 d . .
O12D O 1.2314(6) 1.2902(5) 0.3245(4) 0.0513(17) Uani 1 1 d . .
C21D C 0.9431(7) 1.4358(6) 0.3143(4) 0.0305(18) Uani 1 1 d . .
O22D O 0.8679(5) 1.4216(5) 0.3622(3) 0.0411(14) Uani 1 1 d . .
C31D C 1.1275(6) 1.5683(6) 0.2884(4) 0.0299(18) Uani 1 1 d . .
O32D O 1.1545(5) 1.6373(5) 0.3178(3) 0.0464(16) Uani 1 1 d . .
N1S N 0.5284(7) 0.1996(6) 0.1098(4) 0.0395(17) Uani 1 1 d . .
O1S O 0.6280(5) 0.1501(6) 0.1060(3) 0.0565(18) Uani 1 1 d . .
O2S O 0.4350(5) 0.1527(7) 0.0965(4) 0.076(3) Uani 1 1 d . .
O3S O 0.5320(9) 0.2867(6) 0.1298(4) 0.085(3) Uani 1 1 d . .
N11S N 0.9222(6) 0.9571(6) 0.9170(4) 0.0446(18) Uani 1 1 d . .
C12S C 0.8753(7) 0.9204(6) 0.8722(5) 0.0331(19) Uani 1 1 d . .
C13S C 0.8154(7) 0.8749(7) 0.8129(5) 0.045(2) Uani 1 1 d . .
H13D H 0.7815 0.9342 0.7739 0.067 Uiso 1 1 calc R U
H13E H 0.7485 0.8263 0.8354 0.067 Uiso 1 1 calc R U
H13F H 0.8762 0.8340 0.7900 0.067 Uiso 1 1 calc R U

loop_
_atom_site_aniso_label
_atom_site_aniso_U_11
_atom_site_aniso_U_22
_atom_site_aniso_U_33
_atom_site_aniso_U_23
_atom_site_aniso_U_13
_atom_site_aniso_U_12
Ir1 0.01850(14) 0.01452(15) 0.01555(15) -0.00459(11) 0.00534(11) -0.00603(10)
Re2 0.02191(15) 0.02172(17) 0.01977(17) -0.00767(13) 0.00628(12) -0.00817(12)
Cl1 0.0349(10) 0.0370(11) 0.0387(12) -0.0144(9) 0.0103(9) -0.0040(8)
N11A 0.017(3) 0.020(3) 0.026(3) -0.007(3) 0.003(2) -0.005(2)
C12A 0.020(3) 0.017(4) 0.017(4) -0.008(3) 0.002(3) -0.002(3)
C13A 0.029(4) 0.026(4) 0.029(4) -0.010(3) 0.001(3) 0.001(3)
C14A 0.026(4) 0.029(4) 0.032(5) -0.009(4) -0.006(3) 0.003(3)
C15A 0.018(4) 0.031(4) 0.057(6) -0.021(4) -0.004(4) 0.002(3)
C16A 0.022(4) 0.021(4) 0.032(4) -0.009(3) 0.009(3) -0.005(3)
N21A 0.015(3) 0.019(3) 0.020(3) -0.006(3) 0.006(2) -0.006(2)
N22A 0.019(3) 0.013(3) 0.016(3) -0.002(2) 0.004(2) -0.004(2)
C23A 0.022(3) 0.017(4) 0.019(4) -0.008(3) 0.003(3) -0.004(3)
C24A 0.026(4) 0.022(4) 0.021(4) -0.003(3) 0.006(3) -0.004(3)
C25A 0.025(4) 0.024(4) 0.018(4) -0.008(3) 0.007(3) -0.004(3)
C26A 0.019(3) 0.023(4) 0.023(4) 0.001(3) -0.002(3) 0.000(3)
N31A 0.018(3) 0.023(3) 0.028(3) -0.006(3) 0.007(3) -0.001(2)
C32A 0.025(4) 0.021(4) 0.021(4) -0.001(3) 0.001(3) 0.002(3)
C33A 0.033(4) 0.031(4) 0.025(4) -0.008(4) 0.006(3) 0.007(3)
C34A 0.031(4) 0.037(5) 0.026(4) -0.001(4) 0.011(3) 0.001(3)
C35A 0.020(4) 0.030(4) 0.047(5) -0.007(4) 0.015(4) -0.002(3)
C36A 0.022(4) 0.028(4) 0.036(5) -0.011(4) 0.007(3) -0.004(3)
N41A 0.028(3) 0.022(3) 0.019(3) -0.006(3) 0.000(3) -0.006(3)
N42A 0.026(3) 0.022(3) 0.023(3) -0.008(3) 0.002(3) -0.007(2)
C43A 0.027(4) 0.025(4) 0.020(4) -0.003(3) 0.007(3) -0.001(3)
C44A 0.037(4) 0.027(4) 0.021(4) -0.008(3) 0.002(3) -0.001(3)
C45A 0.029(4) 0.024(4) 0.029(4) -0.016(3) -0.005(3) -0.004(3)
C46A 0.029(4) 0.029(4) 0.026(4) -0.013(3) 0.007(3) -0.011(3)
C51A 0.014(3) 0.032(4) 0.027(4) -0.002(3) 0.002(3) -0.014(3)
C52A 0.015(3) 0.030(4) 0.018(4) -0.001(3) 0.006(3) -0.008(3)
C53A 0.021(4) 0.036(5) 0.019(4) -0.009(3) 0.005(3) -0.012(3)
C54A 0.056(5) 0.034(5) 0.027(5) -0.008(4) -0.002(4) -0.024(4)
C55A 0.053(5) 0.051(6) 0.033(5) 0.000(4) -0.020(4) -0.029(5)
C56A 0.044(5) 0.031(5) 0.034(5) 0.005(4) -0.018(4) -0.013(4)
N11B 0.021(3) 0.018(3) 0.015(3) -0.003(2) 0.000(2) -0.001(2)
C12B 0.026(4) 0.026(4) 0.025(4) -0.006(3) 0.000(3) -0.006(3)
C13B 0.033(4) 0.022(4) 0.047(5) -0.014(4) 0.010(4) -0.010(3)
C14B 0.041(5) 0.034(5) 0.042(5) -0.020(4) 0.007(4) -0.004(4)
C15B 0.032(4) 0.021(4) 0.028(4) -0.007(3) 0.005(3) -0.003(3)
C16B 0.028(4) 0.023(4) 0.022(4) -0.003(3) 0.006(3) 0.000(3)
C21B 0.035(4) 0.027(4) 0.019(4) -0.006(3) 0.009(3) -0.015(3)
C22B 0.052(5) 0.032(5) 0.027(4) -0.006(4) 0.013(4) -0.022(4)
C23B 0.069(6) 0.052(6) 0.041(5) -0.025(5) 0.040(5) -0.039(5)
C24B 0.059(6) 0.062(6) 0.047(6) -0.042(5) 0.035(5) -0.031(5)
C25B 0.038(5) 0.042(5) 0.039(5) -0.022(4) 0.020(4) -0.021(4)
C26B 0.029(4) 0.026(4) 0.019(4) -0.009(3) 0.007(3) -0.010(3)
F22B 0.094(4) 0.032(3) 0.061(4) -0.013(3) 0.044(3) -0.034(3)
F24B 0.090(4) 0.074(4) 0.087(4) -0.064(4) 0.070(4) -0.048(3)
N11C 0.033(3) 0.018(3) 0.020(3) -0.007(3) 0.004(3) -0.006(3)
C12C 0.034(4) 0.028(4) 0.023(4) -0.006(3) 0.004(3) -0.009(3)
C13C 0.056(5) 0.027(5) 0.036(5) -0.013(4) -0.002(4) -0.010(4)
C14C 0.062(6) 0.026(5) 0.052(6) -0.022(4) 0.004(5) -0.007(4)
C15C 0.042(5) 0.017(4) 0.042(5) -0.006(4) 0.001(4) 0.002(3)
C16C 0.032(4) 0.020(4) 0.025(4) -0.005(3) 0.004(3) -0.004(3)
C21C 0.033(4) 0.023(4) 0.018(4) 0.001(3) -0.002(3) -0.012(3)
C22C 0.049(5) 0.038(5) 0.032(5) -0.010(4) -0.015(4) -0.009(4)
C23C 0.059(6) 0.043(6) 0.034(5) 0.000(4) -0.024(4) -0.012(4)
C24C 0.040(5) 0.025(4) 0.035(5) 0.015(4) -0.012(4) -0.002(4)
C25C 0.031(4) 0.022(4) 0.032(4) 0.003(3) 0.001(3) -0.009(3)
C26C 0.028(4) 0.018(4) 0.019(4) 0.000(3) 0.009(3) -0.007(3)
F22C 0.092(4) 0.053(3) 0.054(3) -0.026(3) -0.033(3) -0.014(3)
F24C 0.054(3) 0.044(3) 0.063(4) 0.005(3) -0.030(3) 0.007(2)
C11D 0.040(5) 0.046(6) 0.012(4) 0.008(4) -0.008(3) -0.033(4)
O12D 0.053(4) 0.045(4) 0.061(5) -0.022(4) 0.009(4) -0.010(3)
C21D 0.033(4) 0.030(4) 0.034(5) -0.018(4) 0.005(4) -0.018(3)
O22D 0.049(3) 0.044(4) 0.035(3) -0.018(3) 0.020(3) -0.019(3)
C31D 0.026(4) 0.041(5) 0.025(4) -0.010(4) 0.009(3) -0.015(3)
O32D 0.054(4) 0.049(4) 0.045(4) -0.029(3) 0.016(3) -0.034(3)
N1S 0.057(5) 0.043(5) 0.020(4) -0.011(3) 0.001(3) -0.014(4)
O1S 0.035(4) 0.095(6) 0.044(4) -0.025(4) -0.001(3) -0.005(3)
O2S 0.027(3) 0.160(8) 0.056(5) -0.058(5) 0.007(3) -0.029(4)
O3S 0.152(8) 0.053(5) 0.053(5) -0.014(4) -0.004(5) 0.007(5)
N11S 0.039(4) 0.046(5) 0.049(5) -0.011(4) 0.013(4) -0.007(3)
C12S 0.022(4) 0.030(5) 0.043(5) 0.002(4) 0.013(4) 0.003(3)
C13S 0.034(5) 0.050(6) 0.049(6) -0.008(5) 0.003(4) -0.002(4)

loop_
_atom_type_symbol
_atom_type_description
_atom_type_scat_dispersion_real
_atom_type_scat_dispersion_imag
_atom_type_scat_source
C C 0.0033 0.0016 'International Tables Vol C Tables 4.2.6.8 and 6.1.1.4'
H H 0.0000 0.0000 'International Tables Vol C Tables 4.2.6.8 and 6.1.1.4'
N N 0.0061 0.0033 'International Tables Vol C Tables 4.2.6.8 and 6.1.1.4'
O O 0.0106 0.0060 'International Tables Vol C Tables 4.2.6.8 and 6.1.1.4'
F F 0.0171 0.0103 'International Tables Vol C Tables 4.2.6.8 and 6.1.1.4'
Cl Cl 0.1484 0.1585 'International Tables Vol C Tables 4.2.6.8 and 6.1.1.4'
Re Re -1.0185 7.2310 'International Tables Vol C Tables 4.2.6.8 and 6.1.1.4'
Ir Ir -1.4442 7.9887 'International Tables Vol C Tables 4.2.6.8 and 6.1.1.4'

loop_
_geom_angle_atom_site_label_1
_geom_angle_atom_site_label_2
_geom_angle_atom_site_label_3
_geom_angle
C26B Ir1 C26C 85.6(3)
C26B Ir1 N11C 92.9(2)
C26C Ir1 N11C 80.3(3)
C26B Ir1 N11B 80.8(2)
C26C Ir1 N11B 95.8(2)
N11C Ir1 N11B 172.9(2)
C26B Ir1 N22A 169.7(2)
C26C Ir1 N22A 103.8(2)
N11C Ir1 N22A 93.0(2)
N11B Ir1 N22A 93.7(2)
C26B Ir1 N11A 95.8(2)
C26C Ir1 N11A 177.5(2)
N11C Ir1 N11A 97.4(2)
N11B Ir1 N11A 86.6(2)
N22A Ir1 N11A 75.1(2)
C21D Re2 C31D 85.1(3)
C21D Re2 C11D 92.3(3)
C31D Re2 C11D 92.7(3)
C21D Re2 N42A 100.9(2)
C31D Re2 N42A 170.8(3)
C11D Re2 N42A 94.0(3)
C21D Re2 N31A 174.7(2)
C31D Re2 N31A 99.8(2)
C11D Re2 N31A 89.6(3)
N42A Re2 N31A 74.0(2)
C21D Re2 Cl1 94.1(3)
C31D Re2 Cl1 87.7(3)
C11D Re2 Cl1 173.6(2)
N42A Re2 Cl1 84.90(16)
N31A Re2 Cl1 84.00(16)
C16A N11A C12A 118.4(6)
C16A N11A Ir1 124.8(5)
C12A N11A Ir1 116.6(4)
N11A C12A C13A 121.8(6)
N11A C12A C23A 114.7(6)
C13A C12A C23A 123.5(6)
C14A C13A C12A 119.3(7)
C14A C13A H13A 120.4
C12A C13A H13A 120.4
C13A C14A C15A 118.6(7)
C13A C14A H14A 120.7
C15A C14A H14A 120.7
C14A C15A C16A 120.2(7)
C14A C15A H15A 119.9
C16A C15A H15A 119.9
N11A C16A C15A 121.7(7)
N11A C16A H16A 119.2
C15A C16A H16A 119.2
C25A N21A N22A 110.9(5)
C25A N21A C26A 127.9(5)
N22A N21A C26A 121.2(5)
C23A N22A N21A 104.9(5)
C23A N22A Ir1 116.7(4)
N21A N22A Ir1 137.3(4)
N22A C23A C24A 111.4(6)
N22A C23A C12A 116.3(6)
C24A C23A C12A 132.3(6)
C25A C24A C23A 105.0(6)
C25A C24A H24A 127.5
C23A C24A H24A 127.5
N21A C25A C24A 107.8(6)
N21A C25A H25A 126.1
C24A C25A H25A 126.1
N21A C26A C51A 113.5(5)
N21A C26A H26A 108.9
C51A C26A H26A 108.9
N21A C26A H26B 108.9
C51A C26A H26B 108.9
H26A C26A H26B 107.7
C36A N31A C32A 118.1(6)
C36A N31A Re2 125.0(5)
C32A N31A Re2 116.7(4)
N31A C32A C33A 121.7(6)
N31A C32A C43A 114.7(6)
C33A C32A C43A 123.6(6)
C32A C33A C34A 119.6(7)
C32A C33A H33A 120.2
C34A C33A H33A 120.2
C35A C34A C33A 119.0(7)
C35A C34A H34A 120.5
C33A C34A H34A 120.5
C34A C35A C36A 119.5(7)
C34A C35A H35A 120.2
C36A C35A H35A 120.2
N31A C36A C35A 122.0(7)
N31A C36A H36A 119.0
C35A C36A H36A 119.0
C45A N41A N42A 110.2(6)
C45A N41A C46A 125.6(6)
N42A N41A C46A 122.9(5)
C43A N42A N41A 105.5(5)
C43A N42A Re2 116.8(4)
N41A N42A Re2 136.0(4)
N42A C43A C44A 110.3(6)
N42A C43A C32A 116.7(6)
C44A C43A C32A 133.0(6)
C45A C44A C43A 105.1(6)
C45A C44A H44A 127.4
C43A C44A H44A 127.4
N41A C45A C44A 108.8(6)
N41A C45A H45A 125.6
C44A C45A H45A 125.6
N41A C46A C53A 111.7(6)
N41A C46A H46A 109.3
C53A C46A H46A 109.3
N41A C46A H46B 109.3
C53A C46A H46B 109.3
H46A C46A H46B 107.9
C52A C51A C56A 119.2(7)
C52A C51A C26A 123.1(6)
C56A C51A C26A 117.7(7)
C51A C52A C53A 122.0(7)
C51A C52A H52A 119.0
C53A C52A H52A 119.0
C54A C53A C52A 118.2(7)
C54A C53A C46A 121.8(6)
C52A C53A C46A 119.9(6)
C55A C54A C53A 120.2(7)
C55A C54A H54A 119.9
C53A C54A H54A 119.9
C54A C55A C56A 120.5(7)
C54A C55A H55A 119.7
C56A C55A H55A 119.7
C55A C56A C51A 119.7(8)
C55A C56A H56A 120.1
C51A C56A H56A 120.1
C16B N11B C12B 118.9(6)
C16B N11B Ir1 125.1(5)
C12B N11B Ir1 115.9(4)
N11B C12B C13B 119.5(6)
N11B C12B C21B 113.0(6)
C13B C12B C21B 127.4(7)
C14B C13B C12B 120.1(7)
C14B C13B H13B 119.9
C12B C13B H13B 119.9
C15B C14B C13B 119.2(7)
C15B C14B H14B 120.4
C13B C14B H14B 120.4
C14B C15B C16B 119.6(7)
C14B C15B H15B 120.2
C16B C15B H15B 120.2
N11B C16B C15B 122.5(7)
N11B C16B H16B 118.7
C15B C16B H16B 118.7
C22B C21B C26B 119.5(7)
C22B C21B C12B 125.0(7)
C26B C21B C12B 115.4(6)
F22B C22B C23B 117.2(7)
F22B C22B C21B 120.1(7)
C23B C22B C21B 122.7(7)
C22B C23B C24B 116.6(7)
C22B C23B H23B 121.7
C24B C23B H23B 121.7
F24B C24B C25B 119.1(8)
F24B C24B C23B 117.0(7)
C25B C24B C23B 123.9(7)
C24B C25B C26B 119.0(7)
C24B C25B H25B 120.5
C26B C25B H25B 120.5
C25B C26B C21B 118.2(6)
C25B C26B Ir1 127.0(5)
C21B C26B Ir1 114.7(5)
C16C N11C C12C 119.0(6)
C16C N11C Ir1 124.7(5)
C12C N11C Ir1 116.2(5)
C13C C12C N11C 119.5(7)
C13C C12C C21C 127.7(7)
N11C C12C C21C 112.8(6)
C12C C13C C14C 120.3(8)
C12C C13C H13C 119.9
C14C C13C H13C 119.9
C15C C14C C13C 119.4(7)
C15C C14C H14C 120.3
C13C C14C H14C 120.3
C14C C15C C16C 119.1(8)
C14C C15C H15C 120.5
C16C C15C H15C 120.5
N11C C16C C15C 122.7(7)
N11C C16C H16C 118.6
C15C C16C H16C 118.6
C22C C21C C26C 118.6(7)
C22C C21C C12C 126.2(7)
C26C C21C C12C 115.0(6)
C23C C22C F22C 117.0(7)
C23C C22C C21C 123.6(8)
F22C C22C C21C 119.4(8)
C22C C23C C24C 118.1(7)
C22C C23C H23C 121.0
C24C C23C H23C 121.0
F24C C24C C23C 120.2(7)
F24C C24C C25C 117.3(7)
C23C C24C C25C 122.5(8)
C24C C25C C26C 119.3(7)
C24C C25C H25C 120.4
C26C C25C H25C 120.4
C25C C26C C21C 118.0(6)
C25C C26C Ir1 127.4(5)
C21C C26C Ir1 114.6(5)
O12D C11D Re2 175.1(8)
O22D C21D Re2 178.4(7)
O32D C31D Re2 173.1(7)
O2S N1S O3S 126.0(9)
O2S N1S O1S 115.7(7)
O3S N1S O1S 118.2(8)
N11S C12S C13S 178.7(9)
C12S C13S H13D 109.5
C12S C13S H13E 109.5
H13D C13S H13E 109.5
C12S C13S H13F 109.5
H13D C13S H13F 109.5
H13E C13S H13F 109.5

loop_
_geom_bond_atom_site_label_1
_geom_bond_atom_site_label_2
_geom_bond_distance
Ir1 C26B 2.005(7)
Ir1 C26C 2.013(7)
Ir1 N11C 2.046(5)
Ir1 N11B 2.048(5)
Ir1 N22A 2.150(5)
Ir1 N11A 2.169(5)
Re2 C21D 1.909(8)
Re2 C31D 1.917(7)
Re2 C11D 1.977(10)
Re2 N42A 2.175(5)
Re2 N31A 2.205(5)
Re2 Cl1 2.487(2)
N11A C16A 1.344(8)
N11A C12A 1.362(8)
C12A C13A 1.397(9)
C12A C23A 1.462(9)
C13A C14A 1.373(10)
C13A H13A 0.9500
C14A C15A 1.382(11)
C14A H14A 0.9500
C15A C16A 1.386(10)
C15A H15A 0.9500
C16A H16A 0.9500
N21A C25A 1.359(8)
N21A N22A 1.368(7)
N21A C26A 1.455(8)
N22A C23A 1.351(8)
C23A C24A 1.397(9)
C24A C25A 1.377(9)
C24A H24A 0.9500
C25A H25A 0.9500
C26A C51A 1.520(9)
C26A H26A 0.9900
C26A H26B 0.9900
N31A C36A 1.350(8)
N31A C32A 1.361(8)
C32A C33A 1.384(10)
C32A C43A 1.459(9)
C33A C34A 1.386(10)
C33A H33A 0.9500
C34A C35A 1.366(10)
C34A H34A 0.9500
C35A C36A 1.397(10)
C35A H35A 0.9500
C36A H36A 0.9500
N41A C45A 1.345(8)
N41A N42A 1.367(7)
N41A C46A 1.466(9)
N42A C43A 1.351(9)
C43A C44A 1.399(9)
C44A C45A 1.363(10)
C44A H44A 0.9500
C45A H45A 0.9500
C46A C53A 1.498(10)
C46A H46A 0.9900
C46A H46B 0.9900
C51A C52A 1.363(10)
C51A C56A 1.400(10)
C52A C53A 1.401(9)
C52A H52A 0.9500
C53A C54A 1.396(10)
C54A C55A 1.381(12)
C54A H54A 0.9500
C55A C56A 1.388(11)
C55A H55A 0.9500
C56A H56A 0.9500
N11B C16B 1.353(8)
N11B C12B 1.387(9)
C12B C13B 1.400(10)
C12B C21B 1.476(10)
C13B C14B 1.391(10)
C13B H13B 0.9500
C14B C15B 1.372(10)
C14B H14B 0.9500
C15B C16B 1.375(9)
C15B H15B 0.9500
C16B H16B 0.9500
C21B C22B 1.388(10)
C21B C26B 1.416(10)
C22B F22B 1.368(9)
C22B C23B 1.379(11)
C23B C24B 1.383(12)
C23B H23B 0.9500
C24B F24B 1.361(9)
C24B C25B 1.375(11)
C25B C26B 1.412(10)
C25B H25B 0.9500
N11C C16C 1.333(9)
N11C C12C 1.389(9)
C12C C13C 1.378(10)
C12C C21C 1.475(10)
C13C C14C 1.384(12)
C13C H13C 0.9500
C14C C15C 1.366(11)
C14C H14C 0.9500
C15C C16C 1.375(10)
C15C H15C 0.9500
C16C H16C 0.9500
C21C C22C 1.381(10)
C21C C26C 1.427(9)
C22C C23C 1.354(12)
C22C F22C 1.361(9)
C23C C24C 1.366(12)
C23C H23C 0.9500
C24C F24C 1.351(9)
C24C C25C 1.392(10)
C25C C26C 1.411(10)
C25C H25C 0.9500
C11D O12D 1.031(9)
C21D O22D 1.173(8)
C31D O32D 1.151(8)
N1S O2S 1.224(8)
N1S O3S 1.228(9)
N1S O1S 1.254(9)
N11S C12S 1.137(10)
C12S C13S 1.474(12)
C13S H13D 0.9800
C13S H13E 0.9800
C13S H13F 0.9800

loop_
_geom_torsion_atom_site_label_1
_geom_torsion_atom_site_label_2
_geom_torsion_atom_site_label_3
_geom_torsion_atom_site_label_4
_geom_torsion
C16A N11A C12A C13A 0.8(9)
Ir1 N11A C12A C13A 175.7(5)
C16A N11A C12A C23A -178.6(6)
Ir1 N11A C12A C23A -3.7(7)
N11A C12A C13A C14A -1.0(10)
C23A C12A C13A C14A 178.4(6)
C12A C13A C14A C15A -0.7(10)
C13A C14A C15A C16A 2.6(11)
C12A N11A C16A C15A 1.2(10)
Ir1 N11A C16A C15A -173.3(5)
C14A C15A C16A N11A -2.9(11)
C25A N21A N22A C23A 0.7(7)
C26A N21A N22A C23A 179.8(5)
C25A N21A N22A Ir1 167.7(5)
C26A N21A N22A Ir1 -13.3(9)
N21A N22A C23A C24A -0.5(7)
Ir1 N22A C23A C24A -170.6(4)
N21A N22A C23A C12A 177.6(5)
Ir1 N22A C23A C12A 7.5(7)
N11A C12A C23A N22A -2.4(8)
C13A C12A C23A N22A 178.1(6)
N11A C12A C23A C24A 175.2(7)
C13A C12A C23A C24A -4.2(11)
N22A C23A C24A C25A 0.1(8)
C12A C23A C24A C25A -177.6(7)
N22A N21A C25A C24A -0.7(7)
C26A N21A C25A C24A -179.7(6)
C23A C24A C25A N21A 0.4(7)
C25A N21A C26A C51A 103.2(7)
N22A N21A C26A C51A -75.7(7)
C36A N31A C32A C33A -1.7(10)
Re2 N31A C32A C33A 175.5(5)
C36A N31A C32A C43A 179.6(6)
Re2 N31A C32A C43A -3.2(8)
N31A C32A C33A C34A 0.2(11)
C43A C32A C33A C34A 178.8(7)
C32A C33A C34A C35A 1.6(11)
C33A C34A C35A C36A -1.9(11)
C32A N31A C36A C35A 1.4(11)
Re2 N31A C36A C35A -175.6(5)
C34A C35A C36A N31A 0.4(12)
C45A N41A N42A C43A 1.0(8)
C46A N41A N42A C43A 169.1(6)
C45A N41A N42A Re2 164.3(5)
C46A N41A N42A Re2 -27.6(10)
N41A N42A C43A C44A -1.1(8)
Re2 N42A C43A C44A -168.2(5)
N41A N42A C43A C32A 178.3(6)
Re2 N42A C43A C32A 11.2(8)
N31A C32A C43A N42A -5.2(9)
C33A C32A C43A N42A 176.1(7)
N31A C32A C43A C44A 174.0(8)
C33A C32A C43A C44A -4.7(13)
N42A C43A C44A C45A 0.8(8)
C32A C43A C44A C45A -178.4(8)
N42A N41A C45A C44A -0.5(8)
C46A N41A C45A C44A -168.2(7)
C43A C44A C45A N41A -0.2(8)
C45A N41A C46A C53A 83.2(8)
N42A N41A C46A C53A -83.1(7)
N21A C26A C51A C52A -17.0(9)
N21A C26A C51A C56A 166.1(6)
C56A C51A C52A C53A -0.4(10)
C26A C51A C52A C53A -177.1(6)
C51A C52A C53A C54A -1.8(10)
C51A C52A C53A C46A 176.5(6)
N41A C46A C53A C54A 104.6(7)
N41A C46A C53A C52A -73.6(8)
C52A C53A C54A C55A 1.6(11)
C46A C53A C54A C55A -176.7(7)
C53A C54A C55A C56A 0.8(13)
C54A C55A C56A C51A -3.0(13)
C52A C51A C56A C55A 2.8(11)
C26A C51A C56A C55A 179.7(7)
C16B N11B C12B C13B -2.1(10)
Ir1 N11B C12B C13B 173.6(5)
C16B N11B C12B C21B -178.1(6)
Ir1 N11B C12B C21B -2.5(7)
N11B C12B C13B C14B 0.5(11)
C21B C12B C13B C14B 175.9(7)
C12B C13B C14B C15B 1.1(12)
C13B C14B C15B C16B -1.1(12)
C12B N11B C16B C15B 2.2(10)
Ir1 N11B C16B C15B -173.1(5)
C14B C15B C16B N11B -0.6(11)
N11B C12B C21B C22B -179.1(7)
C13B C12B C21B C22B 5.2(13)
N11B C12B C21B C26B 3.9(9)
C13B C12B C21B C26B -171.8(7)
C26B C21B C22B F22B -179.4(7)
C12B C21B C22B F22B 3.7(12)
C26B C21B C22B C23B 1.1(13)
C12B C21B C22B C23B -175.8(8)
F22B C22B C23B C24B -178.8(8)
C21B C22B C23B C24B 0.7(14)
C22B C23B C24B F24B 177.9(8)
C22B C23B C24B C25B -2.0(15)
F24B C24B C25B C26B -178.4(8)
C23B C24B C25B C26B 1.5(15)
C24B C25B C26B C21B 0.3(12)
C24B C25B C26B Ir1 179.4(7)
C22B C21B C26B C25B -1.6(11)
C12B C21B C26B C25B 175.6(7)
C22B C21B C26B Ir1 179.3(6)
C12B C21B C26B Ir1 -3.5(8)
C16C N11C C12C C13C 4.0(10)
Ir1 N11C C12C C13C -171.4(6)
C16C N11C C12C C21C -176.3(6)
Ir1 N11C C12C C21C 8.4(7)
N11C C12C C13C C14C -1.3(12)
C21C C12C C13C C14C 179.0(8)
C12C C13C C14C C15C -1.7(13)
C13C C14C C15C C16C 2.0(12)
C12C N11C C16C C15C -3.8(10)
Ir1 N11C C16C C15C 171.2(5)
C14C C15C C16C N11C 0.8(12)
C13C C12C C21C C22C -5.1(13)
N11C C12C C21C C22C 175.2(7)
C13C C12C C21C C26C 178.6(7)
N11C C12C C21C C26C -1.1(9)
C26C C21C C22C C23C 2.1(12)
C12C C21C C22C C23C -174.1(8)
C26C C21C C22C F22C -178.4(7)
C12C C21C C22C F22C 5.4(12)
F22C C22C C23C C24C 179.1(8)
C21C C22C C23C C24C -1.4(14)
C22C C23C C24C F24C -179.0(8)
C22C C23C C24C C25C -0.1(13)
F24C C24C C25C C26C 179.7(6)
C23C C24C C25C C26C 0.8(12)
C24C C25C C26C C21C 0.0(10)
C24C C25C C26C Ir1 -177.8(5)
C22C C21C C26C C25C -1.3(10)
C12C C21C C26C C25C 175.2(6)
C22C C21C C26C Ir1 176.7(6)
C12C C21C C26C Ir1 -6.7(8)
